data_7705378
loop_
_publ_author_name
'Hammoud, Joanna'
'Abou-Khalil, Fatima'
'Roisnel, Thierry'
'Dorcet, Vincent'
'Bour, Christophe'
'Gandon, Vincent'
'Leb&#x0153;uf, David'
'Carpentier, Jean-Fran\,cois'
'Sarazin, Yann'

_publ_section_title
;
 Alkaline-earth complexes with macrocyclic-functionalised bis(phenolate)s
 and bis(fluoroalkoxide)s.
;
_journal_issue 37
_journal_name_full 'Dalton transactions (Cambridge, England : 2003)'
_journal_page_first 13017
_journal_page_last 13028
_journal_paper_doi 10.1039/d0dt02573a
_journal_volume 49
_journal_year 2020
_chemical_compound_source 'synthesis as described'
_chemical_formula_moiety 'C42 H68 Ca N2 O6'
_chemical_formula_sum 'C42 H68 Ca N2 O6'
_chemical_formula_weight 737.06
_space_group_crystal_system orthorhombic
_space_group_IT_number 73
_space_group_name_Hall '-I 2b 2c'
_space_group_name_H-M_alt 'I b c a'
_atom_sites_solution_hydrogens geom
_audit_update_record
;
2020-04-06 deposited with the CCDC.	2020-09-07 downloaded from the CCDC.
;
_cell_angle_alpha 90
_cell_angle_beta 90
_cell_angle_gamma 90
_cell_formula_units_Z 8
_cell_length_a 16.4124(8)
_cell_length_b 18.4546(10)
_cell_length_c 27.6735(12)
_cell_measurement_reflns_used 9993
_cell_measurement_temperature 150(2)
_cell_measurement_theta_max 27.4769
_cell_measurement_theta_min 2.4819
_cell_measurement_wavelength 0.71073
_cell_volume 8381.9(7)
_computing_cell_refinement 'APEX3 (Bruker, 2015)'
_computing_data_collection 'SAINT (Bruker, 2014)'
_computing_data_reduction 'SAINT (Bruker, 2014)'
_computing_molecular_graphics 'SXGRAPH (Farrugia, 1999), Mercury (CSD, 2016)'
_computing_publication_material 'CRYSCALC (T. Roisnel, local program, 2018)'
_computing_structure_refinement 'SHELXL-2018_3 (Sheldrick, 2018)'
_computing_structure_solution 'SHELXT (Sheldrick, 2015)'
_diffrn_ambient_temperature 150(2)
_diffrn_detector '(CMOS) PHOTON 100'
_diffrn_measured_fraction_theta_full 0.993
_diffrn_measured_fraction_theta_max 0.993
_diffrn_measurement_device_type 'D8 VENTURE Bruker AXS'
_diffrn_measurement_method 'rotation images'
_diffrn_radiation_monochromator 'multilayer monochromator'
_diffrn_radiation_probe x-ray
_diffrn_radiation_source 'Incoatec microfocus sealed tube'
_diffrn_radiation_type MoK\a
_diffrn_radiation_wavelength 0.71073
_diffrn_reflns_av_R_equivalents 0.0422
_diffrn_reflns_av_unetI/netI 0.0301
_diffrn_reflns_limit_h_max 21
_diffrn_reflns_limit_h_min -21
_diffrn_reflns_limit_k_max 23
_diffrn_reflns_limit_k_min -23
_diffrn_reflns_limit_l_max 35
_diffrn_reflns_limit_l_min -27
_diffrn_reflns_number 24748
_diffrn_reflns_theta_full 25.242
_diffrn_reflns_theta_max 27.480
_diffrn_reflns_theta_min 3.322
_exptl_absorpt_coefficient_mu 0.196
_exptl_absorpt_correction_T_max 0.990
_exptl_absorpt_correction_T_min 0.793
_exptl_absorpt_correction_type multi-scan
_exptl_absorpt_process_details
;
  [Sheldrick, G.M. (2014). SADABS Bruker AXS Inc., Madison, Wisconsin, USA]
;
_exptl_crystal_colour colourless
_exptl_crystal_density_diffrn 1.168
_exptl_crystal_description plate
_exptl_crystal_F_000 3216
_exptl_crystal_size_max 0.300
_exptl_crystal_size_mid 0.120
_exptl_crystal_size_min 0.050
_refine_diff_density_max 0.466
_refine_diff_density_min -0.504
_refine_diff_density_rms 0.055
_refine_ls_extinction_method none
_refine_ls_goodness_of_fit_ref 0.811
_refine_ls_hydrogen_treatment constr
_refine_ls_matrix_type full
_refine_ls_number_parameters 238
_refine_ls_number_reflns 4775
_refine_ls_number_restraints 0
_refine_ls_restrained_S_all 0.811
_refine_ls_R_factor_all 0.0537
_refine_ls_R_factor_gt 0.0421
_refine_ls_shift/su_max 0.016
_refine_ls_shift/su_mean 0.002
_refine_ls_structure_factor_coef Fsqd
_refine_ls_weighting_details 'w=1/[\s^2^(Fo^2^)+(0.0521P)^2^+27.9870P] where P=(Fo^2^+2Fc^2^)/3'
_refine_ls_weighting_scheme calc
_refine_ls_wR_factor_gt 0.1008
_refine_ls_wR_factor_ref 0.1100
_reflns_Friedel_coverage 0.000
_reflns_number_gt 4003
_reflns_number_total 4775
_reflns_threshold_expression >2sigma(I)
_cod_data_source_file d0dt02573a2.cif
_cod_data_source_block JH023
_cod_depositor_comments 'Adding full bibliography for 7705378--7705389.cif.'
_cod_database_code 7705378

loop_
_space_group_symop_operation_xyz
'x, y, z'
'-x+1/2, -y, z+1/2'
'-x, y+1/2, -z+1/2'
'x+1/2, -y+1/2, -z'
'x+1/2, y+1/2, z+1/2'
'-x+1, -y+1/2, z+1'
'-x+1/2, y+1, -z+1'
'x+1, -y+1, -z+1/2'
'-x, -y, -z'
'x-1/2, y, -z-1/2'
'x, -y-1/2, z-1/2'
'-x-1/2, y-1/2, z'
'-x+1/2, -y+1/2, -z+1/2'
'x, y+1/2, -z'
'x+1/2, -y, z'
'-x, y, z+1/2'

loop_
_atom_site_label
_atom_site_type_symbol
_atom_site_fract_x
_atom_site_fract_y
_atom_site_fract_z
_atom_site_U_iso_or_equiv
_atom_site_adp_type
_atom_site_occupancy
_atom_site_site_symmetry_order
_atom_site_calc_flag
_atom_site_refinement_flags_posn
_atom_site_refinement_flags_adp
_atom_site_refinement_flags_occupancy
_atom_site_disorder_assembly
_atom_site_disorder_group
Ca1 Ca 0.65054(2) 0.500000 0.250000 0.01110(10) Uani 1 2 d S T P A .
C1 C 0.58346(12) 0.57401(10) 0.14560(6) 0.0284(4) Uani 1 1 d . . . . .
H1A H 0.543185 0.586738 0.120353 0.034 Uiso 1 1 calc R U . . .
H1B H 0.626101 0.543346 0.130694 0.034 Uiso 1 1 calc R U . . .
O2 O 0.54455(8) 0.53549(7) 0.18345(6) 0.0367(4) Uani 1 1 d . . . . .
C3A C 0.4705(5) 0.4886(4) 0.1875(3) 0.0347(6) Uani 0.285(4) 1 d . . P A 1
H3A1 H 0.431881 0.510931 0.210629 0.042 Uiso 0.285(4) 1 calc R U P A 1
H3A2 H 0.443232 0.486005 0.155651 0.042 Uiso 0.285(4) 1 calc R U P A 1
C4A C 0.4885(7) 0.4208(6) 0.2025(3) 0.0347(6) Uani 0.285(4) 1 d . . P A 1
H4A1 H 0.468856 0.387341 0.177059 0.042 Uiso 0.285(4) 1 calc R U P A 1
H4A2 H 0.454748 0.411423 0.231501 0.042 Uiso 0.285(4) 1 calc R U P A 1
C3B C 0.50497(18) 0.47477(15) 0.15761(12) 0.0347(6) Uani 0.715(4) 1 d . . P A 2
H3B1 H 0.450969 0.490557 0.145644 0.042 Uiso 0.715(4) 1 calc R U P A 2
H3B2 H 0.538526 0.461026 0.129329 0.042 Uiso 0.715(4) 1 calc R U P A 2
C4B C 0.4954(3) 0.4150(2) 0.18756(13) 0.0347(6) Uani 0.715(4) 1 d . . P A 2
H4B1 H 0.480329 0.372349 0.167789 0.042 Uiso 0.715(4) 1 calc R U P A 2
H4B2 H 0.450348 0.424363 0.210549 0.042 Uiso 0.715(4) 1 calc R U P A 2
O5 O 0.56807(7) 0.39934(6) 0.21397(4) 0.0220(3) Uani 1 1 d . . . . .
C6 C 0.57484(12) 0.32740(9) 0.23070(7) 0.0269(4) Uani 1 1 d . . . . .
H6A H 0.568536 0.293021 0.203494 0.032 Uiso 1 1 calc R U . . .
H6B H 0.531895 0.317160 0.254878 0.032 Uiso 1 1 calc R U . . .
C7 C 0.65831(11) 0.31924(9) 0.25334(7) 0.0239(4) Uani 1 1 d . . . . .
H7A H 0.663543 0.269866 0.266981 0.029 Uiso 1 1 calc R U . . .
H7B H 0.700407 0.324907 0.228000 0.029 Uiso 1 1 calc R U . . .
N8 N 0.67291(8) 0.37280(7) 0.29183(5) 0.0148(3) Uani 1 1 d . . . . .
C9 C 0.62088(10) 0.35868(9) 0.33434(6) 0.0226(3) Uani 1 1 d . . . . .
H9A H 0.654028 0.335184 0.359788 0.027 Uiso 1 1 calc R U . . .
H9B H 0.577009 0.324591 0.325064 0.027 Uiso 1 1 calc R U . . .
O11 O 0.74001(7) 0.52341(6) 0.30934(4) 0.0170(2) Uani 1 1 d . . . . .
C12 C 0.77502(9) 0.49213(8) 0.34646(5) 0.0133(3) Uani 1 1 d . . . . .
C13 C 0.80404(9) 0.53170(8) 0.38785(5) 0.0153(3) Uani 1 1 d . . . . .
C14 C 0.84000(9) 0.49375(9) 0.42575(5) 0.0158(3) Uani 1 1 d . . . . .
H14 H 0.858732 0.520677 0.452818 0.019 Uiso 1 1 calc R U . . .
C15 C 0.85034(9) 0.41839(9) 0.42652(5) 0.0156(3) Uani 1 1 d . . . . .
C16 C 0.82215(9) 0.38070(8) 0.38627(5) 0.0155(3) Uani 1 1 d . . . . .
H16 H 0.827796 0.329481 0.385397 0.019 Uiso 1 1 calc R U . . .
C17 C 0.78584(9) 0.41590(8) 0.34720(5) 0.0138(3) Uani 1 1 d . . . . .
C18 C 0.76161(9) 0.37191(8) 0.30359(5) 0.0160(3) Uani 1 1 d . . . . .
H18A H 0.792109 0.390234 0.275246 0.019 Uiso 1 1 calc R U . . .
H18B H 0.778531 0.321043 0.308939 0.019 Uiso 1 1 calc R U . . .
C19 C 0.79646(12) 0.61443(9) 0.38878(6) 0.0254(4) Uani 1 1 d . . . . .
C20 C 0.70595(14) 0.63606(11) 0.38655(8) 0.0373(5) Uani 1 1 d . . . . .
H20A H 0.680668 0.614030 0.358029 0.056 Uiso 1 1 calc R U . . .
H20B H 0.701441 0.688916 0.384459 0.056 Uiso 1 1 calc R U . . .
H20C H 0.678123 0.618995 0.415744 0.056 Uiso 1 1 calc R U . . .
C21 C 0.84273(14) 0.64667(10) 0.34562(8) 0.0352(5) Uani 1 1 d . . . . .
H21A H 0.822256 0.625189 0.315598 0.053 Uiso 1 1 calc R U . . .
H21B H 0.900988 0.636143 0.348922 0.053 Uiso 1 1 calc R U . . .
H21C H 0.834466 0.699244 0.344801 0.053 Uiso 1 1 calc R U . . .
C22 C 0.83300(16) 0.64854(11) 0.43471(8) 0.0431(6) Uani 1 1 d . . . . .
H22A H 0.825569 0.701213 0.433687 0.065 Uiso 1 1 calc R U . . .
H22B H 0.891276 0.637274 0.436424 0.065 Uiso 1 1 calc R U . . .
H22C H 0.805401 0.628859 0.463234 0.065 Uiso 1 1 calc R U . . .
C23 C 0.89539(10) 0.38066(10) 0.46837(6) 0.0230(4) Uani 1 1 d . . . . .
C24 C 0.98684(12) 0.39335(15) 0.46282(8) 0.0459(6) Uani 1 1 d . . . . .
H24A H 1.006117 0.369736 0.433234 0.069 Uiso 1 1 calc R U . . .
H24B H 1.015486 0.372949 0.490755 0.069 Uiso 1 1 calc R U . . .
H24C H 0.997602 0.445501 0.460909 0.069 Uiso 1 1 calc R U . . .
C25 C 0.86837(15) 0.41110(13) 0.51741(7) 0.0422(5) Uani 1 1 d . . . . .
H25A H 0.896890 0.385399 0.543379 0.063 Uiso 1 1 calc R U . . .
H25B H 0.809462 0.404487 0.521161 0.063 Uiso 1 1 calc R U . . .
H25C H 0.881496 0.462844 0.519015 0.063 Uiso 1 1 calc R U . . .
C26 C 0.87951(17) 0.29916(12) 0.46904(8) 0.0459(6) Uani 1 1 d . . . . .
H26A H 0.902202 0.277151 0.439758 0.069 Uiso 1 1 calc R U . . .
H26B H 0.820671 0.290283 0.470245 0.069 Uiso 1 1 calc R U . . .
H26C H 0.905452 0.277714 0.497553 0.069 Uiso 1 1 calc R U . . .

loop_
_atom_site_aniso_label
_atom_site_aniso_U_11
_atom_site_aniso_U_22
_atom_site_aniso_U_33
_atom_site_aniso_U_23
_atom_site_aniso_U_13
_atom_site_aniso_U_12
Ca1 0.01005(18) 0.01297(19) 0.01027(19) 0.00158(15) 0.000 0.000
C1 0.0300(9) 0.0343(10) 0.0208(8) -0.0052(7) -0.0113(7) 0.0122(8)
O2 0.0320(7) 0.0278(7) 0.0502(9) 0.0146(6) -0.0273(7) -0.0128(6)
C3A 0.0313(10) 0.0301(9) 0.0427(14) 0.0059(10) -0.0285(11) -0.0099(7)
C4A 0.0313(10) 0.0301(9) 0.0427(14) 0.0059(10) -0.0285(11) -0.0099(7)
C3B 0.0313(10) 0.0301(9) 0.0427(14) 0.0059(10) -0.0285(11) -0.0099(7)
C4B 0.0313(10) 0.0301(9) 0.0427(14) 0.0059(10) -0.0285(11) -0.0099(7)
O5 0.0177(6) 0.0220(6) 0.0262(6) 0.0067(5) -0.0108(5) -0.0070(5)
C6 0.0316(9) 0.0173(8) 0.0319(9) 0.0003(7) -0.0152(8) -0.0065(7)
C7 0.0300(9) 0.0149(7) 0.0268(9) -0.0058(6) -0.0122(7) 0.0018(6)
N8 0.0155(6) 0.0145(6) 0.0143(6) -0.0009(5) -0.0042(5) -0.0018(5)
C9 0.0202(8) 0.0252(8) 0.0225(8) 0.0098(7) -0.0022(7) -0.0067(6)
O11 0.0207(6) 0.0158(5) 0.0145(5) 0.0005(4) -0.0067(4) 0.0014(4)
C12 0.0117(6) 0.0159(7) 0.0123(7) -0.0009(5) -0.0016(5) 0.0000(5)
C13 0.0145(7) 0.0180(7) 0.0136(7) -0.0028(6) -0.0002(6) 0.0001(6)
C14 0.0147(7) 0.0224(8) 0.0105(6) -0.0028(6) -0.0004(5) -0.0025(6)
C15 0.0136(7) 0.0219(8) 0.0115(7) 0.0033(6) -0.0010(5) -0.0019(6)
C16 0.0130(7) 0.0164(7) 0.0169(7) 0.0025(6) -0.0006(6) -0.0005(5)
C17 0.0122(6) 0.0165(7) 0.0125(7) -0.0009(5) -0.0014(5) 0.0001(5)
C18 0.0172(7) 0.0148(7) 0.0161(7) -0.0033(6) -0.0041(6) 0.0036(6)
C19 0.0345(9) 0.0177(8) 0.0238(9) -0.0063(6) -0.0125(7) 0.0029(7)
C20 0.0463(12) 0.0294(10) 0.0362(11) -0.0136(8) -0.0110(9) 0.0188(9)
C21 0.0478(12) 0.0190(9) 0.0387(11) 0.0071(8) -0.0170(9) -0.0108(8)
C22 0.0680(15) 0.0235(9) 0.0378(11) -0.0135(8) -0.0262(11) 0.0033(10)
C23 0.0238(8) 0.0297(9) 0.0156(8) 0.0069(6) -0.0072(6) -0.0017(7)
C24 0.0239(10) 0.0745(16) 0.0393(12) 0.0261(11) -0.0113(9) 0.0014(10)
C25 0.0538(13) 0.0578(14) 0.0149(9) 0.0066(9) -0.0063(9) 0.0048(11)
C26 0.0701(16) 0.0336(11) 0.0341(11) 0.0162(9) -0.0244(11) -0.0040(11)

loop_
_atom_type_symbol
_atom_type_description
_atom_type_scat_dispersion_real
_atom_type_scat_dispersion_imag
_atom_type_scat_source
C C 0.0033 0.0016 'International Tables Vol C Tables 4.2.6.8 and 6.1.1.4'
H H 0.0000 0.0000 'International Tables Vol C Tables 4.2.6.8 and 6.1.1.4'
Ca Ca 0.2262 0.3064 'International Tables Vol C Tables 4.2.6.8 and 6.1.1.4'
N N 0.0061 0.0033 'International Tables Vol C Tables 4.2.6.8 and 6.1.1.4'
O O 0.0106 0.0060 'International Tables Vol C Tables 4.2.6.8 and 6.1.1.4'

loop_
_geom_angle_atom_site_label_1
_geom_angle_atom_site_label_2
_geom_angle_atom_site_label_3
_geom_angle
_geom_angle_site_symmetry_1
_geom_angle_site_symmetry_3
_geom_angle_publ_flag
O11 Ca1 O11 98.30(6) . 8_455 ?
O11 Ca1 O5 141.92(4) . . ?
O11 Ca1 O5 85.39(4) 8_455 . ?
O11 Ca1 O5 85.39(4) . 8_455 ?
O11 Ca1 O5 141.92(4) 8_455 8_455 ?
O5 Ca1 O5 114.60(6) . 8_455 ?
O11 Ca1 O2 154.36(4) . . ?
O11 Ca1 O2 88.17(5) 8_455 . ?
O5 Ca1 O2 63.02(4) . . ?
O5 Ca1 O2 74.66(5) 8_455 . ?
O11 Ca1 O2 88.17(5) . 8_455 ?
O11 Ca1 O2 154.36(4) 8_455 8_455 ?
O5 Ca1 O2 74.65(5) . 8_455 ?
O5 Ca1 O2 63.02(4) 8_455 8_455 ?
O2 Ca1 O2 96.67(7) . 8_455 ?
O11 Ca1 N8 93.36(4) . 8_455 ?
O11 Ca1 N8 76.09(4) 8_455 8_455 ?
O5 Ca1 N8 124.01(4) . 8_455 ?
O5 Ca1 N8 65.84(4) 8_455 8_455 ?
O2 Ca1 N8 64.01(4) . 8_455 ?
O2 Ca1 N8 128.53(4) 8_455 8_455 ?
O11 Ca1 N8 76.09(4) . . ?
O11 Ca1 N8 93.36(4) 8_455 . ?
O5 Ca1 N8 65.84(4) . . ?
O5 Ca1 N8 124.01(4) 8_455 . ?
O2 Ca1 N8 128.53(4) . . ?
O2 Ca1 N8 64.01(4) 8_455 . ?
N8 Ca1 N8 164.03(6) 8_455 . ?
O2 C1 C9 109.13(14) . 8_455 ?
O2 C1 H1A 109.9 . . ?
C9 C1 H1A 109.9 8_455 . ?
O2 C1 H1B 109.9 . . ?
C9 C1 H1B 109.9 8_455 . ?
H1A C1 H1B 108.3 . . ?
C1 O2 C3B 102.74(18) . . ?
C1 O2 C3A 135.4(3) . . ?
C1 O2 Ca1 110.25(10) . . ?
C3B O2 Ca1 116.26(12) . . ?
C3A O2 Ca1 110.0(3) . . ?
C4A C3A O2 112.4(7) . . ?
C4A C3A H3A1 109.1 . . ?
O2 C3A H3A1 109.1 . . ?
C4A C3A H3A2 109.1 . . ?
O2 C3A H3A2 109.1 . . ?
H3A1 C3A H3A2 107.9 . . ?
C3A C4A O5 122.3(9) . . ?
C3A C4A H4A1 106.7 . . ?
O5 C4A H4A1 106.7 . . ?
C3A C4A H4A2 106.7 . . ?
O5 C4A H4A2 106.8 . . ?
H4A1 C4A H4A2 106.6 . . ?
C4B C3B O2 111.3(2) . . ?
C4B C3B H3B1 109.4 . . ?
O2 C3B H3B1 109.4 . . ?
C4B C3B H3B2 109.4 . . ?
O2 C3B H3B2 109.4 . . ?
H3B1 C3B H3B2 108.0 . . ?
C3B C4B O5 111.8(3) . . ?
C3B C4B H4B1 109.3 . . ?
O5 C4B H4B1 109.3 . . ?
C3B C4B H4B2 109.3 . . ?
O5 C4B H4B2 109.3 . . ?
H4B1 C4B H4B2 107.9 . . ?
C4A O5 C6 114.4(5) . . ?
C6 O5 C4B 115.10(19) . . ?
C4A O5 Ca1 112.6(4) . . ?
C6 O5 Ca1 121.66(9) . . ?
C4B O5 Ca1 120.31(18) . . ?
O5 C6 C7 107.50(13) . . ?
O5 C6 H6A 110.2 . . ?
C7 C6 H6A 110.2 . . ?
O5 C6 H6B 110.2 . . ?
C7 C6 H6B 110.2 . . ?
H6A C6 H6B 108.5 . . ?
N8 C7 C6 112.32(14) . . ?
N8 C7 H7A 109.1 . . ?
C6 C7 H7A 109.1 . . ?
N8 C7 H7B 109.1 . . ?
C6 C7 H7B 109.1 . . ?
H7A C7 H7B 107.9 . . ?
C7 N8 C9 111.32(13) . . ?
C7 N8 C18 108.01(12) . . ?
C9 N8 C18 112.87(12) . . ?
C7 N8 Ca1 104.88(9) . . ?
C9 N8 Ca1 115.16(10) . . ?
C18 N8 Ca1 103.94(9) . . ?
N8 C9 C1 112.79(13) . 8_455 ?
N8 C9 H9A 109.0 . . ?
C1 C9 H9A 109.0 8_455 . ?
N8 C9 H9B 109.0 . . ?
C1 C9 H9B 109.0 8_455 . ?
H9A C9 H9B 107.8 . . ?
C12 O11 Ca1 140.83(10) . . ?
O11 C12 C17 120.19(13) . . ?
O11 C12 C13 123.04(13) . . ?
C17 C12 C13 116.77(13) . . ?
C14 C13 C12 118.97(14) . . ?
C14 C13 C19 121.53(14) . . ?
C12 C13 C19 119.48(13) . . ?
C13 C14 C15 124.19(14) . . ?
C13 C14 H14 117.9 . . ?
C15 C14 H14 117.9 . . ?
C16 C15 C14 116.33(14) . . ?
C16 C15 C23 122.35(14) . . ?
C14 C15 C23 121.21(14) . . ?
C15 C16 C17 121.96(14) . . ?
C15 C16 H16 119.0 . . ?
C17 C16 H16 119.0 . . ?
C16 C17 C12 121.77(14) . . ?
C16 C17 C18 118.83(13) . . ?
C12 C17 C18 119.32(13) . . ?
N8 C18 C17 115.21(12) . . ?
N8 C18 H18A 108.5 . . ?
C17 C18 H18A 108.5 . . ?
N8 C18 H18B 108.5 . . ?
C17 C18 H18B 108.5 . . ?
H18A C18 H18B 107.5 . . ?
C13 C19 C21 109.45(15) . . ?
C13 C19 C20 109.64(15) . . ?
C21 C19 C20 110.22(16) . . ?
C13 C19 C22 112.94(15) . . ?
C21 C19 C22 106.92(17) . . ?
C20 C19 C22 107.63(16) . . ?
C19 C20 H20A 109.5 . . ?
C19 C20 H20B 109.5 . . ?
H20A C20 H20B 109.5 . . ?
C19 C20 H20C 109.5 . . ?
H20A C20 H20C 109.5 . . ?
H20B C20 H20C 109.5 . . ?
C19 C21 H21A 109.5 . . ?
C19 C21 H21B 109.5 . . ?
H21A C21 H21B 109.5 . . ?
C19 C21 H21C 109.5 . . ?
H21A C21 H21C 109.5 . . ?
H21B C21 H21C 109.5 . . ?
C19 C22 H22A 109.5 . . ?
C19 C22 H22B 109.5 . . ?
H22A C22 H22B 109.5 . . ?
C19 C22 H22C 109.5 . . ?
H22A C22 H22C 109.5 . . ?
H22B C22 H22C 109.5 . . ?
C26 C23 C24 108.68(19) . . ?
C26 C23 C25 107.50(17) . . ?
C24 C23 C25 108.49(17) . . ?
C26 C23 C15 111.87(14) . . ?
C24 C23 C15 109.07(14) . . ?
C25 C23 C15 111.15(15) . . ?
C23 C24 H24A 109.5 . . ?
C23 C24 H24B 109.5 . . ?
H24A C24 H24B 109.5 . . ?
C23 C24 H24C 109.5 . . ?
H24A C24 H24C 109.5 . . ?
H24B C24 H24C 109.5 . . ?
C23 C25 H25A 109.5 . . ?
C23 C25 H25B 109.5 . . ?
H25A C25 H25B 109.5 . . ?
C23 C25 H25C 109.5 . . ?
H25A C25 H25C 109.5 . . ?
H25B C25 H25C 109.5 . . ?
C23 C26 H26A 109.5 . . ?
C23 C26 H26B 109.5 . . ?
H26A C26 H26B 109.5 . . ?
C23 C26 H26C 109.5 . . ?
H26A C26 H26C 109.5 . . ?
H26B C26 H26C 109.5 . . ?

loop_
_geom_bond_atom_site_label_1
_geom_bond_atom_site_label_2
_geom_bond_distance
_geom_bond_site_symmetry_2
_geom_bond_publ_flag
Ca1 O11 2.2449(11) . ?
Ca1 O11 2.2449(11) 8_455 ?
Ca1 O5 2.5054(11) . ?
Ca1 O5 2.5054(11) 8_455 ?
Ca1 O2 2.6167(13) . ?
Ca1 O2 2.6167(13) 8_455 ?
Ca1 N8 2.6430(13) 8_455 ?
Ca1 N8 2.6430(13) . ?
C1 O2 1.418(2) . ?
C1 C9 1.493(3) 8_455 ?
C1 H1A 0.9900 . ?
C1 H1B 0.9900 . ?
O2 C3B 1.480(3) . ?
O2 C3A 1.497(7) . ?
C3A C4A 1.351(13) . ?
C3A H3A1 0.9900 . ?
C3A H3A2 0.9900 . ?
C4A O5 1.402(11) . ?
C4A H4A1 0.9900 . ?
C4A H4A2 0.9900 . ?
C3B C4B 1.389(5) . ?
C3B H3B1 0.9900 . ?
C3B H3B2 0.9900 . ?
C4B O5 1.429(4) . ?
C4B H4B1 0.9900 . ?
C4B H4B2 0.9900 . ?
O5 C6 1.410(2) . ?
C6 C7 1.514(2) . ?
C6 H6A 0.9900 . ?
C6 H6B 0.9900 . ?
C7 N8 1.4726(19) . ?
C7 H7A 0.9900 . ?
C7 H7B 0.9900 . ?
N8 C9 1.477(2) . ?
N8 C18 1.4918(19) . ?
C9 H9A 0.9900 . ?
C9 H9B 0.9900 . ?
O11 C12 1.3110(18) . ?
C12 C17 1.418(2) . ?
C12 C13 1.439(2) . ?
C13 C14 1.392(2) . ?
C13 C19 1.532(2) . ?
C14 C15 1.401(2) . ?
C14 H14 0.9500 . ?
C15 C16 1.392(2) . ?
C15 C23 1.541(2) . ?
C16 C17 1.395(2) . ?
C16 H16 0.9500 . ?
C17 C18 1.508(2) . ?
C18 H18A 0.9900 . ?
C18 H18B 0.9900 . ?
C19 C21 1.535(3) . ?
C19 C20 1.539(3) . ?
C19 C22 1.540(2) . ?
C20 H20A 0.9800 . ?
C20 H20B 0.9800 . ?
C20 H20C 0.9800 . ?
C21 H21A 0.9800 . ?
C21 H21B 0.9800 . ?
C21 H21C 0.9800 . ?
C22 H22A 0.9800 . ?
C22 H22B 0.9800 . ?
C22 H22C 0.9800 . ?
C23 C26 1.527(3) . ?
C23 C24 1.527(3) . ?
C23 C25 1.534(3) . ?
C24 H24A 0.9800 . ?
C24 H24B 0.9800 . ?
C24 H24C 0.9800 . ?
C25 H25A 0.9800 . ?
C25 H25B 0.9800 . ?
C25 H25C 0.9800 . ?
C26 H26A 0.9800 . ?
C26 H26B 0.9800 . ?
C26 H26C 0.9800 . ?

loop_
_geom_torsion_atom_site_label_1
_geom_torsion_atom_site_label_2
_geom_torsion_atom_site_label_3
_geom_torsion_atom_site_label_4
_geom_torsion
_geom_torsion_site_symmetry_1
_geom_torsion_site_symmetry_2
_geom_torsion_site_symmetry_3
_geom_torsion_site_symmetry_4
_geom_torsion_publ_flag
C9 C1 O2 C3B 175.26(17) 8_455 . . . ?
C9 C1 O2 C3A 146.6(5) 8_455 . . . ?
C9 C1 O2 Ca1 -60.21(15) 8_455 . . . ?
C1 O2 C3A C4A 119.7(6) . . . . ?
Ca1 O2 C3A C4A -33.6(8) . . . . ?
O2 C3A C4A O5 1.7(12) . . . . ?
C1 O2 C3B C4B 153.1(3) . . . . ?
Ca1 O2 C3B C4B 32.6(3) . . . . ?
O2 C3B C4B O5 -46.5(4) . . . . ?
C3A C4A O5 C6 177.7(7) . . . . ?
C3A C4A O5 Ca1 33.3(10) . . . . ?
C3B C4B O5 C6 -157.5(3) . . . . ?
C3B C4B O5 Ca1 41.5(4) . . . . ?
C4A O5 C6 C7 -165.6(5) . . . . ?
C4B O5 C6 C7 174.7(2) . . . . ?
Ca1 O5 C6 C7 -24.69(19) . . . . ?
O5 C6 C7 N8 55.8(2) . . . . ?
C6 C7 N8 C9 68.62(18) . . . . ?
C6 C7 N8 C18 -166.94(14) . . . . ?
C6 C7 N8 Ca1 -56.55(16) . . . . ?
C7 N8 C9 C1 -136.18(15) . . . 8_455 ?
C18 N8 C9 C1 102.16(16) . . . 8_455 ?
Ca1 N8 C9 C1 -16.98(17) . . . 8_455 ?
Ca1 O11 C12 C17 26.6(2) . . . . ?
Ca1 O11 C12 C13 -153.40(12) . . . . ?
O11 C12 C13 C14 179.59(14) . . . . ?
C17 C12 C13 C14 -0.4(2) . . . . ?
O11 C12 C13 C19 -1.8(2) . . . . ?
C17 C12 C13 C19 178.28(14) . . . . ?
C12 C13 C14 C15 0.1(2) . . . . ?
C19 C13 C14 C15 -178.51(15) . . . . ?
C13 C14 C15 C16 0.0(2) . . . . ?
C13 C14 C15 C23 176.25(14) . . . . ?
C14 C15 C16 C17 0.2(2) . . . . ?
C23 C15 C16 C17 -176.01(14) . . . . ?
C15 C16 C17 C12 -0.5(2) . . . . ?
C15 C16 C17 C18 176.21(14) . . . . ?
O11 C12 C17 C16 -179.39(14) . . . . ?
C13 C12 C17 C16 0.6(2) . . . . ?
O11 C12 C17 C18 3.9(2) . . . . ?
C13 C12 C17 C18 -176.14(13) . . . . ?
C7 N8 C18 C17 -171.71(13) . . . . ?
C9 N8 C18 C17 -48.20(18) . . . . ?
Ca1 N8 C18 C17 77.26(13) . . . . ?
C16 C17 C18 N8 119.11(15) . . . . ?
C12 C17 C18 N8 -64.08(18) . . . . ?
C14 C13 C19 C21 119.61(17) . . . . ?
C12 C13 C19 C21 -59.01(19) . . . . ?
C14 C13 C19 C20 -119.39(17) . . . . ?
C12 C13 C19 C20 62.0(2) . . . . ?
C14 C13 C19 C22 0.6(2) . . . . ?
C12 C13 C19 C22 -178.00(17) . . . . ?
C16 C15 C23 C26 -19.6(2) . . . . ?
C14 C15 C23 C26 164.37(17) . . . . ?
C16 C15 C23 C24 100.7(2) . . . . ?
C14 C15 C23 C24 -75.4(2) . . . . ?
C16 C15 C23 C25 -139.75(17) . . . . ?
C14 C15 C23 C25 44.2(2) . . . . ?
